data_4506530
loop_
_publ_author_name
'Peuronen, Anssi'
'Valkonen, Arto'
'Kortelainen, Minna'
'Rissanen, Kari'
'Lahtinen, Manu'

_publ_section_title
;
 Halogen Bonding-Based &#x201C;Catch and Release&#x201D;: Reversible
 Solid-State Entrapment of Elemental Iodine with Monoalkylated DABCO Salts
;
_journal_issue 8
_journal_name_full 'Crystal Growth &amp; Design'
_journal_page_first 4157
_journal_paper_doi 10.1021/cg300669t
_journal_volume 12
_journal_year 2012
_chemical_formula_moiety 'C14 H29 N2, F6 P'
_chemical_formula_sum 'C14 H29 F6 N2 P'
_chemical_formula_weight 370.36
_chemical_name_systematic
;
 ?
;
_space_group_IT_number 14
_symmetry_cell_setting monoclinic
_symmetry_space_group_name_Hall '-P 2yn'
_symmetry_space_group_name_H-M 'P 1 21/n 1'
_atom_sites_solution_hydrogens geom
_atom_sites_solution_primary direct
_atom_sites_solution_secondary difmap
_audit_creation_method SHELXL-97
_cell_angle_alpha 90.00
_cell_angle_beta 90.573(2)
_cell_angle_gamma 90.00
_cell_formula_units_Z 4
_cell_length_a 8.6260(5)
_cell_length_b 14.4220(7)
_cell_length_c 14.6980(7)
_cell_measurement_reflns_used 2123
_cell_measurement_temperature 293(2)
_cell_measurement_theta_max 21.726
_cell_measurement_theta_min 0.407
_cell_volume 1828.40(16)
_computing_cell_refinement DENZO-SMN
_computing_data_collection Collect
_computing_data_reduction DENZO-SMN
_computing_structure_refinement 'SHELXL-97 (Sheldrick, 2008)'
_computing_structure_solution SHELXS-97
_diffrn_ambient_temperature 293(2)
_diffrn_detector_area_resol_mean 9
_diffrn_measured_fraction_theta_full 0.956
_diffrn_measured_fraction_theta_max 0.956
_diffrn_measurement_device_type 'Bruker-Nonius Kappa CCD with APEXII detector'
_diffrn_measurement_method '\f and \w scans'
_diffrn_radiation_monochromator graphite
_diffrn_radiation_source 'fine-focus sealed tube'
_diffrn_radiation_type MoK\a
_diffrn_radiation_wavelength 0.71073
_diffrn_reflns_av_R_equivalents 0.0341
_diffrn_reflns_av_sigmaI/netI 0.0407
_diffrn_reflns_limit_h_max 8
_diffrn_reflns_limit_h_min -8
_diffrn_reflns_limit_k_max 14
_diffrn_reflns_limit_k_min -15
_diffrn_reflns_limit_l_max 15
_diffrn_reflns_limit_l_min -15
_diffrn_reflns_number 4000
_diffrn_reflns_theta_full 21.74
_diffrn_reflns_theta_max 21.74
_diffrn_reflns_theta_min 7.34
_diffrn_standards_decay_% 0
_diffrn_standards_interval_count 0
_diffrn_standards_interval_time 0
_diffrn_standards_number 0
_exptl_absorpt_coefficient_mu 0.205
_exptl_absorpt_correction_T_max 0.7453
_exptl_absorpt_correction_T_min 0.6408
_exptl_absorpt_correction_type multi-scan
_exptl_absorpt_process_details 'SADABS 2008/1 (Bruker,2008)'
_exptl_crystal_colour colorless
_exptl_crystal_density_diffrn 1.345
_exptl_crystal_density_method 'not measured'
_exptl_crystal_description block
_exptl_crystal_F_000 784
_exptl_crystal_size_max 0.35
_exptl_crystal_size_mid 0.30
_exptl_crystal_size_min 0.22
_refine_diff_density_max 0.236
_refine_diff_density_min -0.188
_refine_diff_density_rms 0.037
_refine_ls_extinction_method none
_refine_ls_goodness_of_fit_ref 1.113
_refine_ls_hydrogen_treatment constr
_refine_ls_matrix_type full
_refine_ls_number_parameters 228
_refine_ls_number_reflns 2068
_refine_ls_number_restraints 0
_refine_ls_restrained_S_all 1.113
_refine_ls_R_factor_all 0.1026
_refine_ls_R_factor_gt 0.0657
_refine_ls_shift/su_max 0.000
_refine_ls_shift/su_mean 0.000
_refine_ls_structure_factor_coef Fsqd
_refine_ls_weighting_details 'calc w=1/[\s^2^(Fo^2^)+(0.0382P)^2^+2.3131P] where P=(Fo^2^+2Fc^2^)/3'
_refine_ls_weighting_scheme calc
_refine_ls_wR_factor_gt 0.1400
_refine_ls_wR_factor_ref 0.1660
_reflns_number_gt 1462
_reflns_number_total 2068
_reflns_threshold_expression >2\s(I)
_cod_data_source_file cg300669t_si_002.cif
_cod_data_source_block 3PF6
_cod_depositor_comments
;
The following automatic conversions were performed:

'_symmetry_cell_setting' value 'Monoclinic' changed to 'monoclinic'
according to /home/saulius/struct/CIF-dictionaries/cif_core.dic
dictionary named 'cif_core.dic' version 2.4.2 from 2011-04-26.

Automatic conversion script
Id: cif_fix_values 1891 2012-01-12 08:04:46Z andrius 
;
_cod_original_sg_symbol_H-M 'P 21/n'
_cod_database_code 4506530

loop_
_symmetry_equiv_pos_as_xyz
'x, y, z'
'-x+1/2, y+1/2, -z+1/2'
'-x, -y, -z'
'x-1/2, -y-1/2, z-1/2'

loop_
_atom_site_label
_atom_site_type_symbol
_atom_site_fract_x
_atom_site_fract_y
_atom_site_fract_z
_atom_site_U_iso_or_equiv
_atom_site_adp_type
_atom_site_occupancy
_atom_site_symmetry_multiplicity
_atom_site_calc_flag
_atom_site_refinement_flags
_atom_site_disorder_assembly
_atom_site_disorder_group
C7 C 0.6783(6) 0.3016(4) 0.8658(3) 0.0745(14) Uani 1 1 d . . .
H7A H 0.6683 0.3509 0.8212 0.089 Uiso 1 1 calc R . .
H7B H 0.5754 0.2883 0.8884 0.089 Uiso 1 1 calc R . .
C6 C 0.8906(5) 0.2339(4) 0.7731(3) 0.0742(14) Uani 1 1 d . . .
H6A H 0.9670 0.2534 0.8180 0.089 Uiso 1 1 calc R . .
H6B H 0.8789 0.2829 0.7284 0.089 Uiso 1 1 calc R . .
C2 C 0.6219(5) 0.1888(4) 0.7450(3) 0.0782(15) Uani 1 1 d . . .
H2A H 0.6032 0.2407 0.7045 0.094 Uiso 1 1 calc R . .
H2B H 0.5243 0.1715 0.7725 0.094 Uiso 1 1 calc R . .
C1 C 0.6870(7) 0.1074(4) 0.6920(4) 0.0918(17) Uani 1 1 d . . .
H1A H 0.6109 0.0579 0.6905 0.110 Uiso 1 1 calc R . .
H1B H 0.7054 0.1267 0.6298 0.110 Uiso 1 1 calc R . .
C9 C 0.7006(6) 0.4171(3) 0.9916(3) 0.0756(14) Uani 1 1 d . . .
H9A H 0.6917 0.4688 0.9496 0.091 Uiso 1 1 calc R . .
H9B H 0.5967 0.3995 1.0093 0.091 Uiso 1 1 calc R . .
C5 C 0.9434(6) 0.1459(4) 0.7273(4) 0.0931(17) Uani 1 1 d . . .
H5A H 0.9659 0.1592 0.6641 0.112 Uiso 1 1 calc R . .
H5B H 1.0388 0.1250 0.7562 0.112 Uiso 1 1 calc R . .
C13 C 0.7070(8) 0.6198(4) 1.2703(4) 0.109(2) Uani 1 1 d . . .
H13A H 0.7060 0.6774 1.2362 0.130 Uiso 1 1 calc R . .
H13B H 0.6002 0.5998 1.2764 0.130 Uiso 1 1 calc R . .
C4 C 0.7575(6) 0.1349(4) 0.8822(3) 0.0801(15) Uani 1 1 d . . .
H4A H 0.6614 0.1237 0.9141 0.096 Uiso 1 1 calc R . .
H4B H 0.8380 0.1483 0.9268 0.096 Uiso 1 1 calc R . .
C3 C 0.8014(9) 0.0494(4) 0.8269(4) 0.106(2) Uani 1 1 d . . .
H3A H 0.8937 0.0214 0.8533 0.127 Uiso 1 1 calc R . .
H3B H 0.7181 0.0043 0.8300 0.127 Uiso 1 1 calc R . .
C14 C 0.7689(10) 0.6386(5) 1.3605(5) 0.138(3) Uani 1 1 d . . .
H14A H 0.7588 0.5843 1.3977 0.206 Uiso 1 1 calc R . .
H14B H 0.7124 0.6889 1.3873 0.206 Uiso 1 1 calc R . .
H14C H 0.8763 0.6552 1.3562 0.206 Uiso 1 1 calc R . .
C12 C 0.7914(6) 0.5486(4) 1.2159(4) 0.0841(15) Uani 1 1 d . . .
H12A H 0.7995 0.4921 1.2514 0.101 Uiso 1 1 calc R . .
H12B H 0.8958 0.5707 1.2049 0.101 Uiso 1 1 calc R . .
C11 C 0.7154(6) 0.5262(3) 1.1257(3) 0.0772(14) Uani 1 1 d . . .
H11A H 0.6077 0.5105 1.1362 0.093 Uiso 1 1 calc R . .
H11B H 0.7171 0.5813 1.0879 0.093 Uiso 1 1 calc R . .
C10 C 0.7896(6) 0.4483(4) 1.0749(3) 0.0768(14) Uani 1 1 d . . .
H10A H 0.8016 0.3959 1.1157 0.092 Uiso 1 1 calc R . .
H10B H 0.8924 0.4676 1.0566 0.092 Uiso 1 1 calc R . .
C8 C 0.7760(6) 0.3360(4) 0.9431(3) 0.0808(14) Uani 1 1 d . . .
H8A H 0.8761 0.3552 0.9203 0.097 Uiso 1 1 calc R . .
H8B H 0.7930 0.2860 0.9862 0.097 Uiso 1 1 calc R . .
N1 N 0.8304(5) 0.0723(3) 0.7312(3) 0.0840(13) Uani 1 1 d . . .
N2 N 0.7383(4) 0.2158(3) 0.8182(2) 0.0617(10) Uani 1 1 d . . .
F1A F 1.3620 0.2567 1.0000 0.137(4) Uani 0.522(7) 1 d P A 1
F2A F 1.1420 0.0798 0.9775 0.115(3) Uani 0.522(7) 1 d P A 1
F3A F 1.3629 0.0825 1.0039 0.139(4) Uani 0.522(7) 1 d P A 1
F4A F 1.1994 0.1654 1.0898 0.124(3) Uani 0.522(7) 1 d P A 1
F5A F 1.1387 0.2499 0.9593 0.142(4) Uani 0.522(7) 1 d P A 1
F6A F 1.3081 0.1674 0.8833 0.133(4) Uani 0.522(7) 1 d P A 1
F1B F 1.3928 0.2365 1.0087 0.123(4) Uani 0.478(7) 1 d P A 2
F2B F 1.1134 0.1076 0.9552 0.134(4) Uani 0.478(7) 1 d P A 2
F3B F 1.3958 0.1064 0.9628 0.148(5) Uani 0.478(7) 1 d P A 2
F4B F 1.2754 0.1508 1.0922 0.122(4) Uani 0.478(7) 1 d P A 2
F5B F 1.1182 0.2426 1.0085 0.135(4) Uani 0.478(7) 1 d P A 2
F6B F 1.2322 0.1975 0.8843 0.154(5) Uani 0.478(7) 1 d P A 2
P1 P 1.25310(15) 0.16853(10) 0.98590(9) 0.0735(5) Uani 1 1 d . . .

loop_
_atom_site_aniso_label
_atom_site_aniso_U_11
_atom_site_aniso_U_22
_atom_site_aniso_U_33
_atom_site_aniso_U_23
_atom_site_aniso_U_13
_atom_site_aniso_U_12
C7 0.065(3) 0.090(4) 0.068(3) -0.002(3) 0.001(2) 0.009(3)
C6 0.057(3) 0.093(4) 0.073(3) 0.000(3) 0.009(2) -0.005(3)
C2 0.053(3) 0.109(4) 0.073(3) -0.004(3) -0.005(2) -0.001(3)
C1 0.087(4) 0.102(4) 0.086(4) -0.017(3) -0.014(3) -0.005(3)
C9 0.081(3) 0.077(3) 0.070(3) -0.002(3) 0.003(3) 0.007(3)
C5 0.074(3) 0.108(5) 0.098(4) -0.023(3) 0.011(3) 0.003(3)
C13 0.143(6) 0.097(4) 0.086(4) -0.009(3) 0.003(4) 0.018(4)
C4 0.090(4) 0.086(4) 0.064(3) 0.011(3) 0.006(3) -0.001(3)
C3 0.154(6) 0.080(4) 0.083(4) 0.003(3) -0.006(4) 0.011(4)
C14 0.191(8) 0.131(6) 0.091(5) -0.024(4) 0.001(5) 0.008(5)
C12 0.091(4) 0.077(3) 0.084(4) -0.007(3) 0.004(3) 0.003(3)
C11 0.088(3) 0.070(3) 0.074(3) -0.001(3) 0.003(3) 0.002(3)
C10 0.070(3) 0.084(4) 0.076(3) -0.007(3) 0.000(2) 0.006(3)
C8 0.079(3) 0.094(4) 0.070(3) -0.009(3) -0.003(3) 0.017(3)
N1 0.093(3) 0.080(3) 0.079(3) -0.014(2) -0.005(2) 0.011(3)
N2 0.055(2) 0.075(2) 0.055(2) 0.0012(19) 0.0028(17) -0.0006(19)
F1A 0.126(7) 0.112(6) 0.174(11) 0.023(7) -0.005(7) -0.043(6)
F2A 0.134(7) 0.095(5) 0.116(5) -0.012(4) -0.009(5) -0.040(4)
F3A 0.138(7) 0.119(6) 0.161(8) 0.025(6) 0.009(6) 0.058(5)
F4A 0.166(7) 0.122(6) 0.083(5) -0.022(5) 0.039(4) -0.021(5)
F5A 0.125(7) 0.130(7) 0.171(10) 0.035(6) -0.003(6) 0.045(5)
F6A 0.146(7) 0.167(8) 0.087(5) 0.008(5) 0.045(5) 0.002(6)
F1B 0.087(6) 0.121(7) 0.159(10) -0.008(7) -0.018(6) -0.028(6)
F2B 0.083(6) 0.132(7) 0.186(9) 0.021(7) -0.040(6) -0.040(5)
F3B 0.097(6) 0.146(8) 0.202(11) -0.038(8) 0.009(6) 0.035(6)
F4B 0.156(8) 0.129(7) 0.080(6) 0.022(5) -0.016(4) -0.024(5)
F5B 0.101(6) 0.158(9) 0.146(8) -0.015(6) -0.007(5) 0.057(6)
F6B 0.188(10) 0.206(10) 0.068(6) 0.031(6) -0.017(5) 0.031(9)
P1 0.0649(9) 0.0829(10) 0.0728(9) 0.0045(7) -0.0010(6) -0.0036(7)

loop_
_atom_type_symbol
_atom_type_description
_atom_type_scat_dispersion_real
_atom_type_scat_dispersion_imag
_atom_type_scat_source
C C 0.0033 0.0016 'International Tables Vol C Tables 4.2.6.8 and 6.1.1.4'
H H 0.0000 0.0000 'International Tables Vol C Tables 4.2.6.8 and 6.1.1.4'
N N 0.0061 0.0033 'International Tables Vol C Tables 4.2.6.8 and 6.1.1.4'
F F 0.0171 0.0103 'International Tables Vol C Tables 4.2.6.8 and 6.1.1.4'
P P 0.1023 0.0942 'International Tables Vol C Tables 4.2.6.8 and 6.1.1.4'

loop_
_geom_angle_atom_site_label_1
_geom_angle_atom_site_label_2
_geom_angle_atom_site_label_3
_geom_angle
C8 C7 N2 115.5(4)
C8 C7 H7A 108.4
N2 C7 H7A 108.4
C8 C7 H7B 108.4
N2 C7 H7B 108.4
H7A C7 H7B 107.5
N2 C6 C5 108.7(4)
N2 C6 H6A 110.0
C5 C6 H6A 110.0
N2 C6 H6B 110.0
C5 C6 H6B 110.0
H6A C6 H6B 108.3
N2 C2 C1 108.4(4)
N2 C2 H2A 110.0
C1 C2 H2A 110.0
N2 C2 H2B 110.0
C1 C2 H2B 110.0
H2A C2 H2B 108.4
N1 C1 C2 112.6(4)
N1 C1 H1A 109.1
C2 C1 H1A 109.1
N1 C1 H1B 109.1
C2 C1 H1B 109.1
H1A C1 H1B 107.8
C10 C9 C8 113.2(4)
C10 C9 H9A 108.9
C8 C9 H9A 108.9
C10 C9 H9B 108.9
C8 C9 H9B 108.9
H9A C9 H9B 107.7
N1 C5 C6 113.2(4)
N1 C5 H5A 108.9
C6 C5 H5A 108.9
N1 C5 H5B 108.9
C6 C5 H5B 108.9
H5A C5 H5B 107.7
C14 C13 C12 116.2(6)
C14 C13 H13A 108.2
C12 C13 H13A 108.2
C14 C13 H13B 108.2
C12 C13 H13B 108.2
H13A C13 H13B 107.4
N2 C4 C3 108.6(4)
N2 C4 H4A 110.0
C3 C4 H4A 110.0
N2 C4 H4B 110.0
C3 C4 H4B 110.0
H4A C4 H4B 108.3
N1 C3 C4 111.9(4)
N1 C3 H3A 109.2
C4 C3 H3A 109.2
N1 C3 H3B 109.2
C4 C3 H3B 109.2
H3A C3 H3B 107.9
C13 C14 H14A 109.5
C13 C14 H14B 109.5
H14A C14 H14B 109.5
C13 C14 H14C 109.5
H14A C14 H14C 109.5
H14B C14 H14C 109.5
C13 C12 C11 114.1(4)
C13 C12 H12A 108.7
C11 C12 H12A 108.7
C13 C12 H12B 108.7
C11 C12 H12B 108.7
H12A C12 H12B 107.6
C10 C11 C12 114.6(4)
C10 C11 H11A 108.6
C12 C11 H11A 108.6
C10 C11 H11B 108.6
C12 C11 H11B 108.6
H11A C11 H11B 107.6
C11 C10 C9 114.4(4)
C11 C10 H10A 108.7
C9 C10 H10A 108.7
C11 C10 H10B 108.7
C9 C10 H10B 108.7
H10A C10 H10B 107.6
C7 C8 C9 111.9(4)
C7 C8 H8A 109.2
C9 C8 H8A 109.2
C7 C8 H8B 109.2
C9 C8 H8B 109.2
H8A C8 H8B 107.9
C5 N1 C1 107.6(4)
C5 N1 C3 109.0(5)
C1 N1 C3 107.8(5)
C6 N2 C4 108.7(4)
C6 N2 C7 111.5(4)
C4 N2 C7 112.3(3)
C6 N2 C2 107.9(3)
C4 N2 C2 108.2(4)
C7 N2 C2 108.1(3)
F2B P1 F6B 77.99(6)
F2B P1 F3B 102.86(8)
F6B P1 F3B 91.68(7)
F2B P1 F5A 82.37(6)
F6B P1 F5A 59.85(5)
F3B P1 F5A 149.71(9)
F2B P1 F3A 93.78(8)
F6B P1 F3A 115.69(9)
F3B P1 F3A 27.71(2)
F5A P1 F3A 174.58(10)
F2B P1 F6A 87.50(7)
F6B P1 F6A 28.91(2)
F3B P1 F6A 62.85(5)
F5A P1 F6A 87.93(7)
F3A P1 F6A 88.09(7)
F2B P1 F1B 174.48(10)
F6B P1 F1B 96.70(7)
F3B P1 F1B 78.59(6)
F5A P1 F1B 93.71(8)
F3A P1 F1B 89.86(7)
F6A P1 F1B 88.49(7)
F2B P1 F4B 106.25(8)
F6B P1 F4B 173.67(10)
F3B P1 F4B 91.92(7)
F5A P1 F4B 115.54(9)
F3A P1 F4B 69.16(5)
F6A P1 F4B 153.77(9)
F1B P1 F4B 78.93(6)
F2B P1 F1A 160.58(10)
F6B P1 F1A 88.44(7)
F3B P1 F1A 91.23(7)
F5A P1 F1A 78.79(7)
F3A P1 F1A 104.67(7)
F6A P1 F1A 87.15(7)
F1B P1 F1A 14.941(13)
F4B P1 F1A 86.28(6)
F2B P1 F4A 91.73(7)
F6B P1 F4A 152.79(10)
F3B P1 F4A 115.29(8)
F5A P1 F4A 94.09(7)
F3A P1 F4A 89.83(7)
F6A P1 F4A 177.72(10)
F1B P1 F4A 92.43(7)
F4B P1 F4A 24.92(2)
F1A P1 F4A 94.26(7)
F2B P1 F2A 20.795(18)
F6B P1 F2A 94.41(7)
F3B P1 F2A 89.84(7)
F5A P1 F2A 101.65(7)
F3A P1 F2A 75.12(6)
F6A P1 F2A 95.90(7)
F1B P1 F2A 164.15(10)
F4B P1 F2A 90.80(7)
F1A P1 F2A 176.93(9)
F4A P1 F2A 82.68(6)
F2B P1 F5B 82.85(6)
F6B P1 F5B 86.75(7)
F3B P1 F5B 173.64(10)
F5A P1 F5B 27.27(2)
F3A P1 F5B 156.22(9)
F6A P1 F5B 115.16(8)
F1B P1 F5B 95.46(8)
F4B P1 F5B 89.10(7)
F1A P1 F5B 82.57(7)
F4A P1 F5B 66.84(5)
F2A P1 F5B 96.43(7)

loop_
_geom_bond_atom_site_label_1
_geom_bond_atom_site_label_2
_geom_bond_distance
C7 C8 1.493(6)
C7 N2 1.515(6)
C7 H7A 0.9700
C7 H7B 0.9700
C6 N2 1.500(6)
C6 C5 1.509(7)
C6 H6A 0.9700
C6 H6B 0.9700
C2 N2 1.515(5)
C2 C1 1.519(7)
C2 H2A 0.9700
C2 H2B 0.9700
C1 N1 1.450(6)
C1 H1A 0.9700
C1 H1B 0.9700
C9 C10 1.508(7)
C9 C8 1.519(7)
C9 H9A 0.9700
C9 H9B 0.9700
C5 N1 1.443(7)
C5 H5A 0.9700
C5 H5B 0.9700
C13 C14 1.449(8)
C13 C12 1.495(7)
C13 H13A 0.9700
C13 H13B 0.9700
C4 N2 1.506(6)
C4 C3 1.526(7)
C4 H4A 0.9700
C4 H4B 0.9700
C3 N1 1.470(7)
C3 H3A 0.9700
C3 H3B 0.9700
C14 H14A 0.9600
C14 H14B 0.9600
C14 H14C 0.9600
C12 C11 1.507(7)
C12 H12A 0.9700
C12 H12B 0.9700
C11 C10 1.496(7)
C11 H11A 0.9700
C11 H11B 0.9700
C10 H10A 0.9700
C10 H10B 0.9700
C8 H8A 0.9700
C8 H8B 0.9700
F1A P1 1.5929(14)
F2A P1 1.6023(14)
F3A P1 1.5821(14)
F4A P1 1.6006(13)
F5A P1 1.5801(14)
F6A P1 1.5860(13)
F1B P1 1.5866(13)
F2B P1 1.5544(13)
F3B P1 1.5623(14)
F4B P1 1.5922(13)
F5B P1 1.6167(14)
F6B P1 1.5591(13)

loop_
_geom_torsion_atom_site_label_1
_geom_torsion_atom_site_label_2
_geom_torsion_atom_site_label_3
_geom_torsion_atom_site_label_4
_geom_torsion
N2 C2 C1 N1 6.3(6)
N2 C6 C5 N1 5.5(6)
N2 C4 C3 N1 6.9(7)
C14 C13 C12 C11 175.5(6)
C13 C12 C11 C10 -174.1(5)
C12 C11 C10 C9 171.8(5)
C8 C9 C10 C11 -178.1(5)
N2 C7 C8 C9 -175.3(4)
C10 C9 C8 C7 175.0(4)
C6 C5 N1 C1 55.5(6)
C6 C5 N1 C3 -61.0(6)
C2 C1 N1 C5 -62.2(6)
C2 C1 N1 C3 55.2(6)
C4 C3 N1 C5 53.3(6)
C4 C3 N1 C1 -63.1(6)
C5 C6 N2 C4 55.6(5)
C5 C6 N2 C7 179.9(4)
C5 C6 N2 C2 -61.5(5)
C3 C4 N2 C6 -62.1(5)
C3 C4 N2 C7 174.0(4)
C3 C4 N2 C2 54.8(5)
C8 C7 N2 C6 -63.9(5)
C8 C7 N2 C4 58.3(5)
C8 C7 N2 C2 177.6(4)
C1 C2 N2 C6 54.9(5)
C1 C2 N2 C4 -62.5(5)
C1 C2 N2 C7 175.6(4)
